data_2236442
loop_
_publ_author_name
'Fun, Hoong-Kun'
'Farhadikoutenaei, Abbas'
'Sarojini, B. K.'
'Mohan, B. J.'
'Narayana, B.'

_publ_section_title
;
 Ethyl 6-(4-methoxyphenyl)-2-oxo-4-phenylcyclohex-3-enecarboxylate
;
_journal_issue 9
_journal_name_full 'Acta Crystallographica Section E'
_journal_page_first o2788
_journal_page_last o2789
_journal_paper_doi 10.1107/S1600536812036446
_journal_volume 68
_journal_year 2012
_chemical_formula_iupac 'C22 H22 O4'
_chemical_formula_moiety 'C22 H22 O4'
_chemical_formula_sum 'C22 H22 O4'
_chemical_formula_weight 350.40
_chemical_name_systematic
;
Ethyl 6-(4-methoxyphenyl)-2-oxo-4-phenylcyclohex-3-enecarboxylate
;
_space_group_IT_number 33
_symmetry_cell_setting orthorhombic
_symmetry_space_group_name_Hall 'P 2c -2n'
_symmetry_space_group_name_H-M 'P n a 21'
_atom_sites_solution_hydrogens geom
_atom_sites_solution_primary direct
_atom_sites_solution_secondary difmap
_audit_creation_method SHELXL-97
_cell_angle_alpha 90.00
_cell_angle_beta 90.00
_cell_angle_gamma 90.00
_cell_formula_units_Z 8
_cell_length_a 22.3528(13)
_cell_length_b 8.1659(5)
_cell_length_c 19.7132(12)
_cell_measurement_reflns_used 8949
_cell_measurement_temperature 100(2)
_cell_measurement_theta_max 30.36
_cell_measurement_theta_min 2.76
_cell_volume 3598.3(4)
_computing_cell_refinement 'SAINT (Bruker, 2009)'
_computing_data_collection 'APEX2 (Bruker, 2009)'
_computing_data_reduction 'SAINT (Bruker, 2009)'
_computing_molecular_graphics 'SHELXTL (Sheldrick, 2008)'
_computing_publication_material
;
SHELXTL (Sheldrick, 2008) and PLATON (Spek, 2009)
;
_computing_structure_refinement 'SHELXTL (Sheldrick, 2008)'
_computing_structure_solution 'SHELXTL (Sheldrick, 2008)'
_diffrn_ambient_temperature 100(2)
_diffrn_measured_fraction_theta_full 0.999
_diffrn_measured_fraction_theta_max 0.999
_diffrn_measurement_device_type 'Bruker APEX DUO CCD area-detector'
_diffrn_measurement_method '\f and \w scans'
_diffrn_radiation_monochromator graphite
_diffrn_radiation_source 'fine-focus sealed tube'
_diffrn_radiation_type MoK\a
_diffrn_radiation_wavelength 0.71073
_diffrn_reflns_av_R_equivalents 0.0523
_diffrn_reflns_av_sigmaI/netI 0.0360
_diffrn_reflns_limit_h_max 31
_diffrn_reflns_limit_h_min -31
_diffrn_reflns_limit_k_max 11
_diffrn_reflns_limit_k_min -11
_diffrn_reflns_limit_l_max 28
_diffrn_reflns_limit_l_min -28
_diffrn_reflns_number 35140
_diffrn_reflns_theta_full 30.47
_diffrn_reflns_theta_max 30.47
_diffrn_reflns_theta_min 1.82
_exptl_absorpt_coefficient_mu 0.088
_exptl_absorpt_correction_T_max 0.9852
_exptl_absorpt_correction_T_min 0.9681
_exptl_absorpt_correction_type multi-scan
_exptl_absorpt_process_details '(SADABS; Bruker, 2009)'
_exptl_crystal_colour colourles
_exptl_crystal_density_diffrn 1.294
_exptl_crystal_density_method 'not measured'
_exptl_crystal_description block
_exptl_crystal_F_000 1488
_exptl_crystal_size_max 0.37
_exptl_crystal_size_mid 0.24
_exptl_crystal_size_min 0.17
_refine_diff_density_max 0.341
_refine_diff_density_min -0.243
_refine_ls_extinction_method none
_refine_ls_goodness_of_fit_ref 1.079
_refine_ls_hydrogen_treatment constr
_refine_ls_matrix_type full
_refine_ls_number_parameters 473
_refine_ls_number_reflns 5622
_refine_ls_number_restraints 1
_refine_ls_restrained_S_all 1.079
_refine_ls_R_factor_all 0.0576
_refine_ls_R_factor_gt 0.0493
_refine_ls_shift/su_max 0.000
_refine_ls_shift/su_mean 0.000
_refine_ls_structure_factor_coef Fsqd
_refine_ls_weighting_details 'calc w=1/[\s^2^(Fo^2^)+(0.0809P)^2^+0.8699P] where P=(Fo^2^+2Fc^2^)/3'
_refine_ls_weighting_scheme calc
_refine_ls_wR_factor_gt 0.1338
_refine_ls_wR_factor_ref 0.1393
_reflns_number_gt 4938
_reflns_number_total 5622
_reflns_threshold_expression I>2\s(I)
_cod_data_source_file lh5518.cif
_cod_data_source_block I
_cod_database_code 2236442
_cod_database_fobs_code 2236442

loop_
_symmetry_equiv_pos_as_xyz
'x, y, z'
'-x, -y, z+1/2'
'x+1/2, -y+1/2, z'
'-x+1/2, y+1/2, z+1/2'

loop_
_atom_site_type_symbol
_atom_site_label
_atom_site_fract_x
_atom_site_fract_y
_atom_site_fract_z
_atom_site_U_iso_or_equiv
_atom_site_adp_type
_atom_site_calc_flag
_atom_site_refinement_flags
_atom_site_occupancy
_atom_site_symmetry_multiplicity
O O1A 0.33599(9) 0.6380(2) 0.17062(11) 0.0253(4) Uani d . 1 1
O O2A 0.19099(10) 0.6033(3) 0.17833(11) 0.0286(4) Uani d . 1 1
O O3A 0.22756(8) 0.5761(2) 0.07262(10) 0.0224(4) Uani d . 1 1
O O4A 0.04435(8) -0.0315(2) 0.07373(12) 0.0269(4) Uani d . 1 1
C C1A 0.49181(11) 0.1749(3) 0.14792(15) 0.0229(5) Uani d . 1 1
H H1AA 0.4978 0.2892 0.1418 0.028 Uiso calc R 1 1
C C2A 0.54107(11) 0.0714(3) 0.15406(16) 0.0257(5) Uani d . 1 1
H H2AA 0.5803 0.1160 0.1531 0.031 Uiso calc R 1 1
C C3A 0.53336(12) -0.0960(3) 0.16158(16) 0.0247(5) Uani d . 1 1
H H3AA 0.5671 -0.1663 0.1650 0.030 Uiso calc R 1 1
C C4A 0.47572(11) -0.1600(3) 0.16412(15) 0.0230(5) Uani d . 1 1
H H4AA 0.4701 -0.2746 0.1693 0.028 Uiso calc R 1 1
C C5A 0.42624(11) -0.0575(3) 0.15908(14) 0.0212(5) Uani d . 1 1
H H5AA 0.3872 -0.1029 0.1613 0.025 Uiso calc R 1 1
C C6A 0.43327(11) 0.1118(3) 0.15070(13) 0.0190(5) Uani d . 1 1
C C7A 0.37995(11) 0.2194(3) 0.14599(13) 0.0182(5) Uani d . 1 1
C C8A 0.32006(10) 0.1426(3) 0.13001(13) 0.0173(4) Uani d . 1 1
H H8AA 0.3053 0.0854 0.1710 0.021 Uiso calc R 1 1
H H8AB 0.3257 0.0595 0.0940 0.021 Uiso calc R 1 1
C C9A 0.27230(10) 0.2658(3) 0.10665(13) 0.0189(4) Uani d . 1 1
H H9AA 0.2851 0.3106 0.0617 0.023 Uiso calc R 1 1
C C10A 0.27010(11) 0.4090(3) 0.15723(14) 0.0186(5) Uani d . 1 1
H H10A 0.2597 0.3642 0.2029 0.022 Uiso calc R 1 1
C C11A 0.33127(11) 0.4900(3) 0.16184(13) 0.0189(4) Uani d . 1 1
C C12A 0.38382(11) 0.3828(3) 0.15857(13) 0.0202(5) Uani d . 1 1
H H12A 0.4222 0.4296 0.1655 0.024 Uiso calc R 1 1
C C13A 0.21137(10) 0.1869(3) 0.09738(13) 0.0188(5) Uani d . 1 1
C C14A 0.18482(12) 0.1828(3) 0.03368(14) 0.0228(5) Uani d . 1 1
H H14A 0.2051 0.2305 -0.0038 0.027 Uiso calc R 1 1
C C15A 0.12898(11) 0.1104(3) 0.02339(14) 0.0229(5) Uani d . 1 1
H H15A 0.1117 0.1075 -0.0206 0.027 Uiso calc R 1 1
C C16A 0.09903(11) 0.0428(3) 0.07818(14) 0.0198(5) Uani d . 1 1
C C17A 0.12397(11) 0.0491(3) 0.14289(14) 0.0196(5) Uani d . 1 1
H H17A 0.1029 0.0044 0.1805 0.024 Uiso calc R 1 1
C C18A 0.17959(10) 0.1207(3) 0.15224(13) 0.0186(4) Uani d . 1 1
H H18A 0.1964 0.1251 0.1965 0.022 Uiso calc R 1 1
C C19A 0.01679(15) -0.0360(5) 0.0087(2) 0.0410(8) Uani d . 1 1
H H19A -0.0222 -0.0902 0.0122 0.061 Uiso calc R 1 1
H H19B 0.0423 -0.0971 -0.0229 0.061 Uiso calc R 1 1
H H19C 0.0113 0.0759 -0.0081 0.061 Uiso calc R 1 1
C C20A 0.22468(11) 0.5390(3) 0.13910(14) 0.0211(5) Uani d . 1 1
C C21A 0.18806(12) 0.7066(3) 0.04974(14) 0.0238(5) Uani d . 1 1
H H21A 0.1999 0.8121 0.0705 0.029 Uiso calc R 1 1
H H21B 0.1462 0.6824 0.0627 0.029 Uiso calc R 1 1
C C22A 0.19371(14) 0.7157(5) -0.02593(16) 0.0344(7) Uani d . 1 1
H H22A 0.1648 0.7949 -0.0437 0.052 Uiso calc R 1 1
H H22B 0.1857 0.6076 -0.0456 0.052 Uiso calc R 1 1
H H22C 0.2343 0.7504 -0.0380 0.052 Uiso calc R 1 1
O O1B 0.27371(8) 1.1276(2) 0.29846(11) 0.0228(4) Uani d . 1 1
O O2B 0.12384(9) 1.0816(3) 0.30559(11) 0.0311(5) Uani d . 1 1
O O3B 0.17048(8) 1.0763(2) 0.40694(11) 0.0236(4) Uani d . 1 1
O O4B -0.01709(9) 0.4697(3) 0.41096(12) 0.0291(4) Uani d . 1 1
C C1B 0.43083(11) 0.6756(3) 0.33072(15) 0.0229(5) Uani d . 1 1
H H1BA 0.4357 0.7910 0.3332 0.028 Uiso calc R 1 1
C C2B 0.48104(11) 0.5751(3) 0.32730(17) 0.0258(6) Uani d . 1 1
H H2BA 0.5199 0.6221 0.3279 0.031 Uiso calc R 1 1
C C3B 0.47452(11) 0.4060(3) 0.32307(15) 0.0235(5) Uani d . 1 1
H H3BA 0.5088 0.3377 0.3198 0.028 Uiso calc R 1 1
C C4B 0.41756(11) 0.3374(3) 0.32369(14) 0.0221(5) Uani d . 1 1
H H4BA 0.4130 0.2219 0.3214 0.027 Uiso calc R 1 1
C C5B 0.36740(10) 0.4366(3) 0.32766(13) 0.0184(4) Uani d . 1 1
H H5BA 0.3288 0.3882 0.3284 0.022 Uiso calc R 1 1
C C6B 0.37288(10) 0.6080(3) 0.33057(13) 0.0166(4) Uani d . 1 1
C C7B 0.31931(10) 0.7145(3) 0.33191(12) 0.0165(4) Uani d . 1 1
C C8B 0.25930(10) 0.6353(3) 0.34695(13) 0.0182(4) Uani d . 1 1
H H8BA 0.2648 0.5503 0.3822 0.022 Uiso calc R 1 1
H H8BB 0.2445 0.5806 0.3054 0.022 Uiso calc R 1 1
C C9B 0.21188(11) 0.7588(3) 0.37141(13) 0.0188(4) Uani d . 1 1
H H9BA 0.2255 0.8038 0.4160 0.023 Uiso calc R 1 1
C C10B 0.20819(10) 0.9020(3) 0.32083(13) 0.0186(4) Uani d . 1 1
H H10B 0.1959 0.8568 0.2758 0.022 Uiso calc R 1 1
C C11B 0.26971(10) 0.9824(3) 0.31238(13) 0.0183(4) Uani d . 1 1
C C12B 0.32191(10) 0.8759(3) 0.31791(14) 0.0187(5) Uani d . 1 1
H H12B 0.3602 0.9234 0.3112 0.022 Uiso calc R 1 1
C C13B 0.15086(10) 0.6802(3) 0.38198(13) 0.0188(5) Uani d . 1 1
C C14B 0.12015(11) 0.6010(3) 0.32961(14) 0.0200(5) Uani d . 1 1
H H14B 0.1380 0.5936 0.2860 0.024 Uiso calc R 1 1
C C15B 0.06373(11) 0.5328(3) 0.34039(14) 0.0200(5) Uani d . 1 1
H H15B 0.0431 0.4801 0.3043 0.024 Uiso calc R 1 1
C C16B 0.03806(11) 0.5427(3) 0.40436(15) 0.0208(5) Uani d . 1 1
C C17B 0.06745(12) 0.6203(3) 0.45726(14) 0.0241(5) Uani d . 1 1
H H17B 0.0496 0.6270 0.5009 0.029 Uiso calc R 1 1
C C18B 0.12387(11) 0.6886(3) 0.44514(14) 0.0230(5) Uani d . 1 1
H H18B 0.1442 0.7421 0.4812 0.028 Uiso calc R 1 1
C C19B -0.04459(16) 0.4778(5) 0.4755(2) 0.0444(9) Uani d . 1 1
H H19D -0.0817 0.4141 0.4749 0.067 Uiso calc R 1 1
H H19E -0.0536 0.5921 0.4865 0.067 Uiso calc R 1 1
H H19F -0.0174 0.4327 0.5097 0.067 Uiso calc R 1 1
C C20B 0.16238(11) 1.0292(3) 0.34184(14) 0.0225(5) Uani d . 1 1
C C21B 0.12930(12) 1.2019(4) 0.43107(15) 0.0251(5) Uani d . 1 1
H H21C 0.0876 1.1728 0.4190 0.030 Uiso calc R 1 1
H H21D 0.1390 1.3089 0.4101 0.030 Uiso calc R 1 1
C C22B 0.13615(14) 1.2114(5) 0.50673(17) 0.0370(7) Uani d . 1 1
H H22D 0.1102 1.2981 0.5246 0.056 Uiso calc R 1 1
H H22E 0.1779 1.2360 0.5180 0.056 Uiso calc R 1 1
H H22F 0.1248 1.1063 0.5270 0.056 Uiso calc R 1 1

loop_
_atom_site_aniso_label
_atom_site_aniso_U_11
_atom_site_aniso_U_22
_atom_site_aniso_U_33
_atom_site_aniso_U_12
_atom_site_aniso_U_13
_atom_site_aniso_U_23
O1A 0.0282(9) 0.0172(8) 0.0304(10) -0.0021(7) -0.0058(8) -0.0003(7)
O2A 0.0300(10) 0.0309(10) 0.0248(10) 0.0055(8) 0.0054(8) -0.0013(8)
O3A 0.0206(8) 0.0238(9) 0.0228(9) 0.0049(7) 0.0015(7) -0.0017(7)
O4A 0.0161(8) 0.0289(10) 0.0357(11) -0.0042(7) -0.0067(8) -0.0032(9)
C1A 0.0182(10) 0.0191(11) 0.0314(13) -0.0025(8) -0.0008(10) 0.0006(10)
C2A 0.0162(10) 0.0256(13) 0.0355(15) -0.0033(9) -0.0013(11) -0.0006(12)
C3A 0.0206(10) 0.0261(12) 0.0276(13) 0.0023(9) -0.0035(10) 0.0009(11)
C4A 0.0235(11) 0.0179(11) 0.0275(12) 0.0002(9) 0.0006(10) -0.0001(10)
C5A 0.0186(10) 0.0230(12) 0.0219(12) -0.0034(9) 0.0007(9) 0.0006(10)
C6A 0.0164(10) 0.0215(11) 0.0191(11) -0.0012(9) 0.0003(9) -0.0021(9)
C7A 0.0172(10) 0.0195(11) 0.0178(10) -0.0036(8) 0.0010(9) 0.0017(9)
C8A 0.0137(9) 0.0166(11) 0.0216(11) -0.0027(8) 0.0008(9) -0.0005(9)
C9A 0.0169(10) 0.0194(11) 0.0204(11) 0.0000(8) -0.0002(9) -0.0012(9)
C10A 0.0190(10) 0.0172(10) 0.0195(11) -0.0012(8) 0.0009(9) -0.0010(9)
C11A 0.0213(10) 0.0169(10) 0.0185(11) -0.0026(8) -0.0033(9) 0.0003(9)
C12A 0.0186(10) 0.0193(11) 0.0228(11) -0.0035(8) -0.0014(9) 0.0007(10)
C13A 0.0155(9) 0.0171(11) 0.0240(12) 0.0007(8) 0.0020(9) -0.0025(9)
C14A 0.0230(11) 0.0241(12) 0.0212(12) -0.0016(9) 0.0028(9) -0.0013(10)
C15A 0.0234(11) 0.0237(12) 0.0215(11) 0.0006(9) -0.0026(10) -0.0003(10)
C16A 0.0162(10) 0.0177(11) 0.0256(12) -0.0001(8) -0.0034(9) -0.0014(9)
C17A 0.0177(10) 0.0192(11) 0.0219(11) -0.0004(8) 0.0010(9) 0.0011(9)
C18A 0.0179(10) 0.0196(11) 0.0185(11) 0.0014(8) -0.0020(9) -0.0008(9)
C19A 0.0316(15) 0.0451(19) 0.0461(19) -0.0067(13) -0.0213(15) -0.0034(16)
C20A 0.0190(10) 0.0212(11) 0.0230(11) -0.0031(9) -0.0006(9) -0.0006(10)
C21A 0.0231(11) 0.0235(12) 0.0248(12) 0.0059(10) -0.0024(10) 0.0004(10)
C22A 0.0274(14) 0.0502(19) 0.0256(14) 0.0096(13) -0.0016(11) 0.0048(13)
O1B 0.0211(8) 0.0183(8) 0.0288(10) -0.0020(6) 0.0001(7) 0.0026(7)
O2B 0.0242(9) 0.0453(12) 0.0238(9) 0.0074(9) -0.0008(8) 0.0007(9)
O3B 0.0209(8) 0.0228(9) 0.0269(9) 0.0046(7) -0.0013(7) -0.0013(8)
O4B 0.0192(8) 0.0308(10) 0.0374(11) -0.0089(8) 0.0083(8) -0.0010(9)
C1B 0.0170(10) 0.0208(11) 0.0309(13) -0.0013(9) -0.0009(10) 0.0018(10)
C2B 0.0154(10) 0.0252(13) 0.0368(15) -0.0008(9) 0.0001(11) 0.0046(12)
C3B 0.0173(10) 0.0240(12) 0.0293(14) 0.0036(9) -0.0014(10) 0.0038(11)
C4B 0.0208(10) 0.0209(11) 0.0247(12) -0.0002(9) -0.0024(9) 0.0005(10)
C5B 0.0179(10) 0.0182(10) 0.0192(10) -0.0026(8) -0.0023(9) 0.0032(9)
C6B 0.0151(9) 0.0175(10) 0.0172(10) -0.0011(8) -0.0015(8) 0.0008(9)
C7B 0.0144(9) 0.0198(11) 0.0154(10) -0.0015(8) -0.0007(8) 0.0000(9)
C8B 0.0140(9) 0.0193(11) 0.0212(11) -0.0016(8) -0.0006(9) 0.0006(9)
C9B 0.0165(10) 0.0206(11) 0.0192(11) -0.0021(8) -0.0014(9) 0.0015(9)
C10B 0.0156(9) 0.0212(11) 0.0190(11) -0.0016(8) -0.0017(9) 0.0011(9)
C11B 0.0160(9) 0.0201(11) 0.0188(10) -0.0021(8) 0.0014(8) -0.0013(9)
C12B 0.0139(9) 0.0192(11) 0.0229(12) -0.0036(8) 0.0015(9) 0.0005(9)
C13B 0.0140(9) 0.0195(11) 0.0228(11) -0.0007(8) -0.0005(9) 0.0035(9)
C14B 0.0176(10) 0.0215(11) 0.0210(11) -0.0016(8) 0.0041(9) 0.0013(9)
C15B 0.0166(10) 0.0205(11) 0.0228(12) -0.0013(8) 0.0003(9) -0.0008(9)
C16B 0.0148(10) 0.0198(11) 0.0278(12) -0.0005(8) 0.0029(10) 0.0037(10)
C17B 0.0239(11) 0.0257(13) 0.0225(12) -0.0003(10) 0.0034(10) 0.0000(10)
C18B 0.0199(11) 0.0258(12) 0.0232(12) -0.0036(9) -0.0021(9) 0.0002(10)
C19B 0.0331(16) 0.0466(19) 0.054(2) -0.0120(14) 0.0238(16) -0.0033(17)
C20B 0.0187(10) 0.0235(12) 0.0253(12) -0.0022(9) 0.0039(10) 0.0023(10)
C21B 0.0227(11) 0.0272(13) 0.0256(12) 0.0066(10) 0.0008(10) 0.0000(10)
C22B 0.0293(14) 0.055(2) 0.0268(14) 0.0123(14) -0.0036(12) -0.0113(14)

loop_
_atom_type_symbol
_atom_type_description
_atom_type_scat_dispersion_real
_atom_type_scat_dispersion_imag
_atom_type_scat_source
C C 0.0033 0.0000 'International Tables Vol C Tables 4.2.6.8 and 6.1.1.4'
H H 0.0000 0.0000 'International Tables Vol C Tables 4.2.6.8 and 6.1.1.4'
O O 0.0106 0.0000 'International Tables Vol C Tables 4.2.6.8 and 6.1.1.4'

loop_
_geom_angle_atom_site_label_1
_geom_angle_atom_site_label_2
_geom_angle_atom_site_label_3
_geom_angle
C20A O3A C21A 115.9(2)
C16A O4A C19A 117.2(2)
C2A C1A C6A 120.6(2)
C2A C1A H1AA 119.7
C6A C1A H1AA 119.7
C3A C2A C1A 120.6(2)
C3A C2A H2AA 119.7
C1A C2A H2AA 119.7
C2A C3A C4A 119.3(2)
C2A C3A H3AA 120.3
C4A C3A H3AA 120.3
C3A C4A C5A 120.5(2)
C3A C4A H4AA 119.7
C5A C4A H4AA 119.7
C4A C5A C6A 120.9(2)
C4A C5A H5AA 119.6
C6A C5A H5AA 119.6
C5A C6A C1A 118.1(2)
C5A C6A C7A 120.1(2)
C1A C6A C7A 121.8(2)
C12A C7A C6A 121.3(2)
C12A C7A C8A 120.1(2)
C6A C7A C8A 118.6(2)
C7A C8A C9A 114.0(2)
C7A C8A H8AA 108.8
C9A C8A H8AA 108.8
C7A C8A H8AB 108.8
C9A C8A H8AB 108.8
H8AA C8A H8AB 107.7
C13A C9A C10A 111.9(2)
C13A C9A C8A 112.4(2)
C10A C9A C8A 109.0(2)
C13A C9A H9AA 107.8
C10A C9A H9AA 107.8
C8A C9A H9AA 107.8
C20A C10A C11A 108.2(2)
C20A C10A C9A 113.7(2)
C11A C10A C9A 109.9(2)
C20A C10A H10A 108.3
C11A C10A H10A 108.3
C9A C10A H10A 108.3
O1A C11A C12A 121.7(2)
O1A C11A C10A 121.0(2)
C12A C11A C10A 117.2(2)
C7A C12A C11A 122.9(2)
C7A C12A H12A 118.6
C11A C12A H12A 118.6
C14A C13A C18A 118.1(2)
C14A C13A C9A 120.2(2)
C18A C13A C9A 121.7(2)
C13A C14A C15A 121.6(2)
C13A C14A H14A 119.2
C15A C14A H14A 119.2
C16A C15A C14A 119.2(2)
C16A C15A H15A 120.4
C14A C15A H15A 120.4
O4A C16A C15A 124.0(2)
O4A C16A C17A 115.7(2)
C15A C16A C17A 120.4(2)
C18A C17A C16A 119.7(2)
C18A C17A H17A 120.1
C16A C17A H17A 120.1
C17A C18A C13A 121.0(2)
C17A C18A H18A 119.5
C13A C18A H18A 119.5
O4A C19A H19A 109.5
O4A C19A H19B 109.5
H19A C19A H19B 109.5
O4A C19A H19C 109.5
H19A C19A H19C 109.5
H19B C19A H19C 109.5
O2A C20A O3A 123.9(3)
O2A C20A C10A 125.2(3)
O3A C20A C10A 110.9(2)
O3A C21A C22A 107.1(2)
O3A C21A H21A 110.3
C22A C21A H21A 110.3
O3A C21A H21B 110.3
C22A C21A H21B 110.3
H21A C21A H21B 108.6
C21A C22A H22A 109.5
C21A C22A H22B 109.5
H22A C22A H22B 109.5
C21A C22A H22C 109.5
H22A C22A H22C 109.5
H22B C22A H22C 109.5
C20B O3B C21B 115.2(2)
C16B O4B C19B 117.0(3)
C2B C1B C6B 120.7(2)
C2B C1B H1BA 119.6
C6B C1B H1BA 119.6
C1B C2B C3B 120.2(2)
C1B C2B H2BA 119.9
C3B C2B H2BA 119.9
C4B C3B C2B 119.7(2)
C4B C3B H3BA 120.2
C2B C3B H3BA 120.2
C5B C4B C3B 120.4(2)
C5B C4B H4BA 119.8
C3B C4B H4BA 119.8
C4B C5B C6B 120.9(2)
C4B C5B H5BA 119.5
C6B C5B H5BA 119.5
C5B C6B C1B 118.0(2)
C5B C6B C7B 121.0(2)
C1B C6B C7B 121.0(2)
C12B C7B C6B 122.4(2)
C12B C7B C8B 119.6(2)
C6B C7B C8B 117.9(2)
C7B C8B C9B 113.0(2)
C7B C8B H8BA 109.0
C9B C8B H8BA 109.0
C7B C8B H8BB 109.0
C9B C8B H8BB 109.0
H8BA C8B H8BB 107.8
C13B C9B C10B 111.2(2)
C13B C9B C8B 112.5(2)
C10B C9B C8B 109.4(2)
C13B C9B H9BA 107.9
C10B C9B H9BA 107.9
C8B C9B H9BA 107.9
C20B C10B C11B 110.0(2)
C20B C10B C9B 112.3(2)
C11B C10B C9B 110.36(19)
C20B C10B H10B 108.0
C11B C10B H10B 108.0
C9B C10B H10B 108.0
O1B C11B C12B 122.5(2)
O1B C11B C10B 120.4(2)
C12B C11B C10B 117.0(2)
C7B C12B C11B 124.3(2)
C7B C12B H12B 117.8
C11B C12B H12B 117.8
C18B C13B C14B 118.2(2)
C18B C13B C9B 119.5(2)
C14B C13B C9B 122.3(2)
C15B C14B C13B 121.1(2)
C15B C14B H14B 119.5
C13B C14B H14B 119.5
C16B C15B C14B 119.3(2)
C16B C15B H15B 120.4
C14B C15B H15B 120.4
O4B C16B C17B 123.5(2)
O4B C16B C15B 115.5(2)
C17B C16B C15B 121.0(2)
C16B C17B C18B 118.8(2)
C16B C17B H17B 120.6
C18B C17B H17B 120.6
C13B C18B C17B 121.7(2)
C13B C18B H18B 119.1
C17B C18B H18B 119.1
O4B C19B H19D 109.5
O4B C19B H19E 109.5
H19D C19B H19E 109.5
O4B C19B H19F 109.5
H19D C19B H19F 109.5
H19E C19B H19F 109.5
O2B C20B O3B 124.1(3)
O2B C20B C10B 124.6(3)
O3B C20B C10B 111.3(2)
O3B C21B C22B 107.2(2)
O3B C21B H21C 110.3
C22B C21B H21C 110.3
O3B C21B H21D 110.3
C22B C21B H21D 110.3
H21C C21B H21D 108.5
C21B C22B H22D 109.5
C21B C22B H22E 109.5
H22D C22B H22E 109.5
C21B C22B H22F 109.5
H22D C22B H22F 109.5
H22E C22B H22F 109.5

loop_
_geom_bond_atom_site_label_1
_geom_bond_atom_site_label_2
_geom_bond_distance
O1A C11A 1.226(3)
O2A C20A 1.200(3)
O3A C20A 1.347(3)
O3A C21A 1.455(3)
O4A C16A 1.367(3)
O4A C19A 1.423(4)
C1A C2A 1.394(4)
C1A C6A 1.408(3)
C1A H1AA 0.9500
C2A C3A 1.385(4)
C2A H2AA 0.9500
C3A C4A 1.391(3)
C3A H3AA 0.9500
C4A C5A 1.390(3)
C4A H4AA 0.9500
C5A C6A 1.401(4)
C5A H5AA 0.9500
C6A C7A 1.484(3)
C7A C12A 1.360(3)
C7A C8A 1.512(3)
C8A C9A 1.537(3)
C8A H8AA 0.9900
C8A H8AB 0.9900
C9A C13A 1.517(3)
C9A C10A 1.537(4)
C9A H9AA 1.0000
C10A C20A 1.512(4)
C10A C11A 1.522(3)
C10A H10A 1.0000
C11A C12A 1.466(3)
C12A H12A 0.9500
C13A C14A 1.389(4)
C13A C18A 1.402(4)
C14A C15A 1.396(4)
C14A H14A 0.9500
C15A C16A 1.386(4)
C15A H15A 0.9500
C16A C17A 1.393(4)
C17A C18A 1.386(3)
C17A H17A 0.9500
C18A H18A 0.9500
C19A H19A 0.9800
C19A H19B 0.9800
C19A H19C 0.9800
C21A C22A 1.499(4)
C21A H21A 0.9900
C21A H21B 0.9900
C22A H22A 0.9800
C22A H22B 0.9800
C22A H22C 0.9800
O1B C11B 1.220(3)
O2B C20B 1.198(3)
O3B C20B 1.352(4)
O3B C21B 1.458(3)
O4B C16B 1.375(3)
O4B C19B 1.414(4)
C1B C2B 1.392(4)
C1B C6B 1.408(3)
C1B H1BA 0.9500
C2B C3B 1.390(4)
C2B H2BA 0.9500
C3B C4B 1.391(3)
C3B H3BA 0.9500
C4B C5B 1.385(3)
C4B H4BA 0.9500
C5B C6B 1.406(3)
C5B H5BA 0.9500
C6B C7B 1.480(3)
C7B C12B 1.348(3)
C7B C8B 1.518(3)
C8B C9B 1.540(4)
C8B H8BA 0.9900
C8B H8BB 0.9900
C9B C13B 1.522(3)
C9B C10B 1.539(4)
C9B H9BA 1.0000
C10B C20B 1.516(4)
C10B C11B 1.533(3)
C10B H10B 1.0000
C11B C12B 1.460(3)
C12B H12B 0.9500
C13B C18B 1.385(4)
C13B C14B 1.398(4)
C14B C15B 1.395(3)
C14B H14B 0.9500
C15B C16B 1.388(4)
C15B H15B 0.9500
C16B C17B 1.386(4)
C17B C18B 1.400(4)
C17B H17B 0.9500
C18B H18B 0.9500
C19B H19D 0.9800
C19B H19E 0.9800
C19B H19F 0.9800
C21B C22B 1.501(4)
C21B H21C 0.9900
C21B H21D 0.9900
C22B H22D 0.9800
C22B H22E 0.9800
C22B H22F 0.9800

loop_
_geom_hbond_atom_site_label_D
_geom_hbond_atom_site_label_H
_geom_hbond_atom_site_label_A
_geom_hbond_site_symmetry_A
_geom_hbond_distance_DH
_geom_hbond_distance_HA
_geom_hbond_distance_DA
_geom_hbond_angle_DHA
_geom_hbond_publ_flag
C5A H5AA O1A 1_545 0.95 2.41 3.210(3) 141 yes
C5B H5BA O1B 1_545 0.95 2.53 3.329(3) 142 yes
C14B H14B O2A . 0.95 2.43 3.377(3) 173 yes
C17A H17A O2B 1_545 0.95 2.59 3.218(4) 124 yes
C21A H21A Cg1 1_545 0.99 2.70 3.513(3) 142 yes
C21B H21D Cg2 1_545 0.99 2.71 3.501(3) 139 yes

loop_
_geom_torsion_atom_site_label_1
_geom_torsion_atom_site_label_2
_geom_torsion_atom_site_label_3
_geom_torsion_atom_site_label_4
_geom_torsion
C6A C1A C2A C3A 1.4(5)
C1A C2A C3A C4A -1.1(5)
C2A C3A C4A C5A 0.1(5)
C3A C4A C5A C6A 0.6(4)
C4A C5A C6A C1A -0.3(4)
C4A C5A C6A C7A -179.5(3)
C2A C1A C6A C5A -0.7(4)
C2A C1A C6A C7A 178.5(3)
C5A C6A C7A C12A 159.7(3)
C1A C6A C7A C12A -19.5(4)
C5A C6A C7A C8A -17.5(4)
C1A C6A C7A C8A 163.4(3)
C12A C7A C8A C9A 19.2(3)
C6A C7A C8A C9A -163.6(2)
C7A C8A C9A C13A -174.7(2)
C7A C8A C9A C10A -50.1(3)
C13A C9A C10A C20A -55.4(3)
C8A C9A C10A C20A 179.7(2)
C13A C9A C10A C11A -176.8(2)
C8A C9A C10A C11A 58.2(3)
C20A C10A C11A O1A 20.7(3)
C9A C10A C11A O1A 145.4(3)
C20A C10A C11A C12A -162.1(2)
C9A C10A C11A C12A -37.4(3)
C6A C7A C12A C11A -173.0(2)
C8A C7A C12A C11A 4.1(4)
O1A C11A C12A C7A -177.1(3)
C10A C11A C12A C7A 5.7(4)
C10A C9A C13A C14A 120.2(3)
C8A C9A C13A C14A -116.8(3)
C10A C9A C13A C18A -58.0(3)
C8A C9A C13A C18A 65.0(3)
C18A C13A C14A C15A -2.1(4)
C9A C13A C14A C15A 179.6(2)
C13A C14A C15A C16A 0.8(4)
C19A O4A C16A C15A -1.1(4)
C19A O4A C16A C17A 178.3(3)
C14A C15A C16A O4A -179.8(2)
C14A C15A C16A C17A 0.9(4)
O4A C16A C17A C18A 179.4(2)
C15A C16A C17A C18A -1.2(4)
C16A C17A C18A C13A -0.2(4)
C14A C13A C18A C17A 1.8(4)
C9A C13A C18A C17A -180.0(2)
C21A O3A C20A O2A 2.1(4)
C21A O3A C20A C10A -176.8(2)
C11A C10A C20A O2A -101.5(3)
C9A C10A C20A O2A 136.1(3)
C11A C10A C20A O3A 77.4(3)
C9A C10A C20A O3A -45.0(3)
C20A O3A C21A C22A -174.2(2)
C6B C1B C2B C3B 0.6(5)
C1B C2B C3B C4B -1.3(5)
C2B C3B C4B C5B 0.8(4)
C3B C4B C5B C6B 0.5(4)
C4B C5B C6B C1B -1.3(4)
C4B C5B C6B C7B 177.4(2)
C2B C1B C6B C5B 0.7(4)
C2B C1B C6B C7B -178.0(3)
C5B C6B C7B C12B -163.2(3)
C1B C6B C7B C12B 15.4(4)
C5B C6B C7B C8B 14.3(4)
C1B C6B C7B C8B -167.0(2)
C12B C7B C8B C9B -22.5(3)
C6B C7B C8B C9B 159.9(2)
C7B C8B C9B C13B 176.3(2)
C7B C8B C9B C10B 52.2(3)
C13B C9B C10B C20B 55.3(3)
C8B C9B C10B C20B -179.8(2)
C13B C9B C10B C11B 178.4(2)
C8B C9B C10B C11B -56.7(3)
C20B C10B C11B O1B -26.1(3)
C9B C10B C11B O1B -150.5(3)
C20B C10B C11B C12B 157.3(2)
C9B C10B C11B C12B 32.9(3)
C6B C7B C12B C11B 174.0(2)
C8B C7B C12B C11B -3.5(4)
O1B C11B C12B C7B -178.7(3)
C10B C11B C12B C7B -2.2(4)
C10B C9B C13B C18B -115.0(3)
C8B C9B C13B C18B 121.9(3)
C10B C9B C13B C14B 63.9(3)
C8B C9B C13B C14B -59.1(3)
C18B C13B C14B C15B 0.3(4)
C9B C13B C14B C15B -178.7(2)
C13B C14B C15B C16B -0.6(4)
C19B O4B C16B C17B 0.8(4)
C19B O4B C16B C15B -179.9(3)
C14B C15B C16B O4B -178.8(2)
C14B C15B C16B C17B 0.5(4)
O4B C16B C17B C18B 179.1(2)
C15B C16B C17B C18B -0.2(4)
C14B C13B C18B C17B 0.1(4)
C9B C13B C18B C17B 179.1(2)
C16B C17B C18B C13B -0.1(4)
C21B O3B C20B O2B -1.6(4)
C21B O3B C20B C10B 178.4(2)
C11B C10B C20B O2B 107.5(3)
C9B C10B C20B O2B -129.1(3)
C11B C10B C20B O3B -72.5(3)
C9B C10B C20B O3B 50.8(3)
C20B O3B C21B C22B 168.0(2)

loop_
_cod_related_entry_id
_cod_related_entry_database
_cod_related_entry_code
1 ChemSpider 2905071
